data_4035541
loop_
_publ_author_name
'Ito, Masato'
'Ito, Emi'
'Hirai, Masato'
'Yamaguchi, Shigehiro'

_publ_section_title
;
 Donor-\p-Acceptor Type Unsymmetrical Triarylborane-Based Fluorophores:
 Synthesis, Fluorescence Properties, and Photostability.
;
_journal_issue 15
_journal_name_full 'The Journal of organic chemistry'
_journal_page_first 8449
_journal_page_last 8456
_journal_paper_doi 10.1021/acs.joc.8b01015
_journal_volume 83
_journal_year 2018
_chemical_formula_sum 'C47 H66 B2 O2'
_chemical_formula_weight 684.61
_space_group_crystal_system monoclinic
_space_group_IT_number 14
_space_group_name_Hall '-P 2yn'
_space_group_name_H-M_alt 'P 1 21/n 1'
_atom_sites_solution_hydrogens geom
_audit_creation_method SHELXL-2017/1
_cell_angle_alpha 90
_cell_angle_beta 96.699(4)
_cell_angle_gamma 90
_cell_formula_units_Z 4
_cell_length_a 9.299(3)
_cell_length_b 26.511(8)
_cell_length_c 17.725(5)
_cell_measurement_reflns_used 5256
_cell_measurement_temperature 123(2)
_cell_measurement_theta_max 27.5
_cell_measurement_theta_min 3.0
_cell_volume 4340(2)
_computing_structure_refinement 'SHELXL-2017/1 (Sheldrick, 2017)'
_diffrn_ambient_temperature 123(2)
_diffrn_detector_area_resol_mean 5.8140
_diffrn_measured_fraction_theta_full 0.996
_diffrn_measured_fraction_theta_max 0.994
_diffrn_measurement_device_type 'Rigaku Pilatus 200K'
_diffrn_measurement_method 'profile data from \w-scans'
_diffrn_radiation_type MoK\a
_diffrn_radiation_wavelength 0.71075
_diffrn_reflns_av_R_equivalents 0.0717
_diffrn_reflns_av_unetI/netI 0.0644
_diffrn_reflns_Laue_measured_fraction_full 0.996
_diffrn_reflns_Laue_measured_fraction_max 0.994
_diffrn_reflns_limit_h_max 12
_diffrn_reflns_limit_h_min -12
_diffrn_reflns_limit_k_max 34
_diffrn_reflns_limit_k_min -34
_diffrn_reflns_limit_l_max 23
_diffrn_reflns_limit_l_min -23
_diffrn_reflns_number 44827
_diffrn_reflns_point_group_measured_fraction_full 0.996
_diffrn_reflns_point_group_measured_fraction_max 0.994
_diffrn_reflns_theta_full 25.242
_diffrn_reflns_theta_max 27.484
_diffrn_reflns_theta_min 3.027
_exptl_absorpt_coefficient_mu 0.061
_exptl_absorpt_correction_T_max 1.000
_exptl_absorpt_correction_T_min 0.759
_exptl_absorpt_correction_type multi-scan
_exptl_crystal_colour Colorless
_exptl_crystal_density_diffrn 1.048
_exptl_crystal_description Block
_exptl_crystal_F_000 1496
_exptl_crystal_size_max 0.350
_exptl_crystal_size_mid 0.300
_exptl_crystal_size_min 0.100
_refine_diff_density_max 0.405
_refine_diff_density_min -0.333
_refine_diff_density_rms 0.040
_refine_ls_extinction_method none
_refine_ls_goodness_of_fit_ref 1.062
_refine_ls_hydrogen_treatment mixed
_refine_ls_matrix_type full
_refine_ls_number_parameters 530
_refine_ls_number_reflns 9890
_refine_ls_number_restraints 0
_refine_ls_restrained_S_all 1.062
_refine_ls_R_factor_all 0.1332
_refine_ls_R_factor_gt 0.0709
_refine_ls_shift/su_max 0.000
_refine_ls_shift/su_mean 0.000
_refine_ls_structure_factor_coef Fsqd
_refine_ls_weighting_details 'w=1/[\s^2^(Fo^2^)+(0.0332P)^2^+3.3690P] where P=(Fo^2^+2Fc^2^)/3'
_refine_ls_weighting_scheme calc
_refine_ls_wR_factor_gt 0.1271
_refine_ls_wR_factor_ref 0.1573
_reflns_Friedel_coverage 0.000
_reflns_number_gt 5883
_reflns_number_total 9890
_reflns_threshold_expression 'I > 2\s(I)'
_cod_data_source_file jo8b01015_si_002.cif
_cod_data_source_block 6a
_cod_depositor_comments
;
The following automatic conversions were performed:

data item '_exptl_absorpt_correction_type' value 'Multi-scan' was
changed to 'multi-scan' in accordance with the
/home/data/users/saulius/crontab/automatic-downloads/current/ACS/lib/dictionaries/cif_core.dic
dictionary named 'cif_core.dic' version 2.4.2 last updated on
2011-04-26.

Automatic conversion script
Id: cif_fix_values 6909 2019-04-08 15:41:33Z antanas 
;
_cod_original_sg_symbol_H-M 'P 21/n'
_cod_database_code 4035541
_shelx_shelxl_version_number 2017/1
_shelx_space_group_comment
;
The symmetry employed for this shelxl refinement is uniquely defined
by the following loop, which should always be used as a source of
symmetry information in preference to the above space-group names.
They are only intended as comments.
;
_shelx_estimated_absorpt_t_min 0.979
_shelx_estimated_absorpt_t_max 0.994

loop_
_space_group_symop_operation_xyz
'x, y, z'
'-x+1/2, y+1/2, -z+1/2'
'-x, -y, -z'
'x-1/2, -y-1/2, z-1/2'

loop_
_atom_site_label
_atom_site_type_symbol
_atom_site_fract_x
_atom_site_fract_y
_atom_site_fract_z
_atom_site_U_iso_or_equiv
_atom_site_adp_type
_atom_site_occupancy
_atom_site_site_symmetry_order
_atom_site_calc_flag
_atom_site_refinement_flags_posn
_atom_site_refinement_flags_adp
_atom_site_refinement_flags_occupancy
_atom_site_disorder_assembly
_atom_site_disorder_group
O1 O 0.44940(15) 0.22809(5) 0.68497(9) 0.0327(4) Uani 1 1 d . . . . .
C8 C 0.4260(2) 0.15213(8) 0.60691(13) 0.0315(5) Uani 1 1 d . . . . .
C7 C 0.4772(3) 0.20711(8) 0.61339(14) 0.0352(5) Uani 1 1 d . . . . .
H21 H 0.582268 0.208685 0.608931 0.042 Uiso 1 1 calc R U . . .
H22 H 0.425907 0.227139 0.571427 0.042 Uiso 1 1 calc R U . . .
C1 C 0.6767(2) 0.28497(9) 0.69480(15) 0.0386(6) Uani 1 1 d . . . . .
B2 B 0.5357(3) 0.26249(9) 0.72573(17) 0.0340(6) Uani 1 1 d . . . . .
C9 C 0.5137(2) 0.12207(8) 0.67012(14) 0.0332(5) Uani 1 1 d . . . . .
H23 H 0.618107 0.124588 0.664314 0.040 Uiso 1 1 calc R U . . .
H24 H 0.498589 0.136497 0.720099 0.040 Uiso 1 1 calc R U . . .
C2 C 0.6711(3) 0.32725(9) 0.64680(16) 0.0451(6) Uani 1 1 d . . . . .
C3 C 0.8106(3) 0.26089(9) 0.7144(2) 0.0562(8) Uani 1 1 d . . . . .
C4 C 0.7977(3) 0.34337(11) 0.6188(2) 0.0685(10) Uani 1 1 d . . . . .
H105 H 0.793168 0.371816 0.585994 0.082 Uiso 1 1 calc R U . . .
C5 C 0.9338(3) 0.27866(10) 0.6852(3) 0.0846(13) Uani 1 1 d . . . . .
H106 H 1.023620 0.262106 0.698860 0.102 Uiso 1 1 calc R U . . .
C6 C 0.9291(3) 0.31948(11) 0.6370(3) 0.0931(15) Uani 1 1 d . . . . .
C10 C 0.5523(3) 0.31463(9) 0.85079(15) 0.0432(6) Uani 1 1 d . . . . .
H3 H 0.628019 0.333664 0.832926 0.052 Uiso 1 1 calc R U . . .
O2 O 0.47031(15) 0.06974(5) 0.66722(9) 0.0302(4) Uani 1 1 d . . . . .
C18 C 0.5828(3) -0.06567(9) 0.69878(14) 0.0384(6) Uani 1 1 d . . . . .
H4 H 0.683754 -0.061441 0.712951 0.046 Uiso 1 1 calc R U . . .
C11 C 0.4867(2) 0.27594(8) 0.80495(14) 0.0351(5) Uani 1 1 d . . . . .
C12 C 0.3770(3) 0.24866(9) 0.83431(15) 0.0420(6) Uani 1 1 d . . . . .
H5 H 0.329237 0.222415 0.804705 0.050 Uiso 1 1 calc R U . . .
C19 C 0.4954(2) -0.02292(8) 0.68488(12) 0.0266(5) Uani 1 1 d . . . . .
C20 C 0.3474(2) -0.03122(9) 0.66516(13) 0.0335(5) Uani 1 1 d . . . . .
H6 H 0.284914 -0.003125 0.654398 0.040 Uiso 1 1 calc R U . . .
C21 C 0.2895(3) -0.07947(9) 0.66093(14) 0.0418(6) Uani 1 1 d . . . . .
H7 H 0.188111 -0.084090 0.648908 0.050 Uiso 1 1 calc R U . . .
C24 C 1.0218(2) 0.04785(9) 0.78485(13) 0.0325(5) Uani 1 1 d . . . . .
C13 C 0.5103(3) 0.32595(11) 0.92110(16) 0.0546(7) Uani 1 1 d . . . . .
H8 H 0.555210 0.352919 0.950240 0.065 Uiso 1 1 calc R U . . .
B3 B 0.5621(3) 0.03162(9) 0.69120(14) 0.0259(5) Uani 1 1 d . . . . .
C25 C 0.9117(2) 0.04987(9) 0.83187(13) 0.0369(6) Uani 1 1 d . . . . .
H9 H 0.936495 0.054093 0.885015 0.044 Uiso 1 1 calc R U . . .
C22 C 0.3791(3) -0.12080(9) 0.67417(14) 0.0458(7) Uani 1 1 d . . . . .
H10 H 0.339666 -0.153886 0.670722 0.055 Uiso 1 1 calc R U . . .
C26 C 0.6500(3) 0.04942(12) 0.85682(13) 0.0486(7) Uani 1 1 d . . . . .
H61 H 0.554420 0.042858 0.826300 0.058 Uiso 1 1 calc R U . . .
C27 C 0.7658(2) 0.04584(9) 0.80295(13) 0.0321(5) Uani 1 1 d . . . . .
C28 C 0.6442(3) 0.10272(14) 0.88985(17) 0.0681(10) Uani 1 1 d . . . . .
H25 H 0.567332 0.104434 0.923176 0.102 Uiso 1 1 calc R U . . .
H26 H 0.624188 0.127093 0.848389 0.102 Uiso 1 1 calc R U . . .
H27 H 0.737422 0.110711 0.919118 0.102 Uiso 1 1 calc R U . . .
C29 C 0.8369(2) 0.03717(8) 0.67705(12) 0.0297(5) Uani 1 1 d . . . . .
C16 C 0.2643(2) 0.14891(9) 0.61592(15) 0.0402(6) Uani 1 1 d . . . . .
H15 H 0.232373 0.113721 0.610786 0.060 Uiso 1 1 calc R U . . .
H16 H 0.209114 0.169378 0.576572 0.060 Uiso 1 1 calc R U . . .
H17 H 0.247953 0.161580 0.666162 0.060 Uiso 1 1 calc R U . . .
C30 C 1.1812(2) 0.05459(11) 0.81615(15) 0.0433(6) Uani 1 1 d . . . . .
H80 H 1.246588 0.044437 0.777799 0.11(3) Uiso 0.561(9) 1 calc R . P A 1
H81 H 1.230208 0.053464 0.768853 0.05(2) Uiso 0.439(9) 1 calc R . P A 2
C31 C 0.9818(2) 0.04123(8) 0.70795(13) 0.0331(5) Uani 1 1 d . . . . .
H11 H 1.055158 0.039372 0.674973 0.040 Uiso 1 1 calc R U . . .
C17 C 0.4539(3) 0.13246(10) 0.52871(14) 0.0469(7) Uani 1 1 d . . . . .
H18 H 0.556898 0.136003 0.522908 0.070 Uiso 1 1 calc R U . . .
H19 H 0.396269 0.151964 0.489058 0.070 Uiso 1 1 calc R U . . .
H20 H 0.426280 0.096817 0.524118 0.070 Uiso 1 1 calc R U . . .
C32 C 0.7265(2) 0.03953(7) 0.72475(12) 0.0245(5) Uani 1 1 d . . . . .
C14 C 0.3362(3) 0.25897(11) 0.90560(16) 0.0527(7) Uani 1 1 d . . . . .
H12 H 0.262961 0.239399 0.924746 0.063 Uiso 1 1 calc R U . . .
C33 C 0.6700(3) 0.00996(16) 0.91877(18) 0.0815(12) Uani 1 1 d . . . . .
H40 H 0.663938 -0.023731 0.895862 0.122 Uiso 1 1 calc R U . . .
H41 H 0.593957 0.013716 0.952285 0.122 Uiso 1 1 calc R U . . .
H42 H 0.764999 0.014316 0.948314 0.122 Uiso 1 1 calc R U . . .
C23 C 0.5260(3) -0.11396(9) 0.69242(16) 0.0489(7) Uani 1 1 d . . . . .
H13 H 0.588176 -0.142351 0.700626 0.059 Uiso 1 1 calc R U . . .
C15 C 0.4028(3) 0.29800(11) 0.94892(17) 0.0573(8) Uani 1 1 d . . . . .
H14 H 0.374529 0.305404 0.997510 0.069 Uiso 1 1 calc R U . . .
C34 C 1.2124(3) 0.10790(13) 0.8436(2) 0.0900(13) Uani 1 1 d . . . . .
H107 H 1.164241 0.114116 0.889073 0.135 Uiso 1 1 calc R U . . .
H108 H 1.176094 0.131756 0.803673 0.135 Uiso 1 1 calc R U . . .
H109 H 1.317129 0.112367 0.856015 0.135 Uiso 1 1 calc R U . . .
C35 C 1.2205(8) 0.0248(3) 0.8945(5) 0.055(2) Uani 0.561(9) 1 d . . P A 1
H85 H 1.325046 0.026714 0.909802 0.083 Uiso 0.561(9) 1 calc R U P A 1
H86 H 1.191420 -0.010569 0.887675 0.083 Uiso 0.561(9) 1 calc R U P A 1
H87 H 1.168926 0.040124 0.933897 0.083 Uiso 0.561(9) 1 calc R U P A 1
C36 C 0.7994(3) 0.03052(11) 0.59186(14) 0.0464(7) Uani 1 1 d . . . . .
H63 H 0.691383 0.031093 0.581186 0.056 Uiso 1 1 calc R U . . .
C37 C 0.8571(3) 0.07444(13) 0.54771(16) 0.0624(9) Uani 1 1 d . . . . .
H49 H 0.823095 0.106435 0.566929 0.094 Uiso 1 1 calc R U . . .
H50 H 0.821864 0.071110 0.493644 0.094 Uiso 1 1 calc R U . . .
H51 H 0.963190 0.073839 0.554376 0.094 Uiso 1 1 calc R U . . .
C38 C 0.8504(3) -0.02021(13) 0.56396(17) 0.0680(9) Uani 1 1 d . . . . .
H52 H 0.956256 -0.022108 0.573487 0.102 Uiso 1 1 calc R U . . .
H53 H 0.820100 -0.023488 0.509347 0.102 Uiso 1 1 calc R U . . .
H54 H 0.807753 -0.047564 0.591135 0.102 Uiso 1 1 calc R U . . .
C39 C 0.5302(3) 0.35661(10) 0.62826(16) 0.0483(7) Uani 1 1 d . . . . .
H64 H 0.449235 0.334098 0.639671 0.058 Uiso 1 1 calc R U . . .
C40 C 0.5285(3) 0.40323(11) 0.67962(19) 0.0655(9) Uani 1 1 d . . . . .
H28 H 0.605629 0.426453 0.669029 0.098 Uiso 1 1 calc R U . . .
H29 H 0.544129 0.392755 0.732974 0.098 Uiso 1 1 calc R U . . .
H30 H 0.434592 0.420211 0.669632 0.098 Uiso 1 1 calc R U . . .
C41 C 0.5008(4) 0.37190(15) 0.54539(19) 0.0841(12) Uani 1 1 d . . . . .
H31 H 0.570984 0.397586 0.534129 0.126 Uiso 1 1 calc R U . . .
H32 H 0.402582 0.385658 0.535409 0.126 Uiso 1 1 calc R U . . .
H33 H 0.509718 0.342313 0.513111 0.126 Uiso 1 1 calc R U . . .
C42 C 0.8227(3) 0.21570(10) 0.7659(2) 0.0706(11) Uani 1 1 d . . . . .
H91 H 0.724347 0.204543 0.776560 0.03(2) Uiso 0.561(9) 1 calc R . P A 1
H92 H 0.720065 0.204779 0.767135 0.06(4) Uiso 0.439(9) 1 calc R . P A 2
C43 C 0.8982(17) 0.1722(4) 0.7190(7) 0.052(2) Uani 0.561(9) 1 d . . P A 1
H93 H 1.000063 0.180794 0.716557 0.078 Uiso 0.561(9) 1 calc R U P A 1
H94 H 0.847824 0.169857 0.667341 0.078 Uiso 0.561(9) 1 calc R U P A 1
H95 H 0.892208 0.139669 0.744744 0.078 Uiso 0.561(9) 1 calc R U P A 1
C44 C 0.9045(13) 0.2287(4) 0.8317(5) 0.065(2) Uani 0.561(9) 1 d . . P A 1
H96 H 0.999988 0.240130 0.820402 0.097 Uiso 0.561(9) 1 calc R U P A 1
H97 H 0.915898 0.199439 0.865533 0.097 Uiso 0.561(9) 1 calc R U P A 1
H98 H 0.856619 0.256042 0.856405 0.097 Uiso 0.561(9) 1 calc R U P A 1
C45 C 1.1299(4) 0.30171(13) 0.5590(2) 0.0682(10) Uani 1 1 d . . . . .
H66 H 1.061715 0.307040 0.513168 0.066(18) Uiso 0.561(9) 1 calc R . P A 1
H67 H 1.128206 0.266133 0.573876 0.062(16) Uiso 0.561(9) 1 calc R . P A 1
H68 H 1.227726 0.310867 0.548563 0.056(19) Uiso 0.561(9) 1 calc R . P A 1
H69 H 1.197434 0.314582 0.525072 0.04(2) Uiso 0.439(9) 1 calc R . P A 2
H70 H 1.075271 0.273302 0.534569 0.08(2) Uiso 0.439(9) 1 calc R . P A 2
H71 H 1.184113 0.290378 0.606676 0.13(4) Uiso 0.439(9) 1 calc R . P A 2
C46 C 1.0958(4) 0.38886(12) 0.6095(2) 0.0684(10) Uani 1 1 d . . . . .
H72 H 1.029225 0.397160 0.564232 0.11(3) Uiso 0.561(9) 1 calc R . P A 1
H73 H 1.195325 0.396461 0.600098 0.058(18) Uiso 0.561(9) 1 calc R . P A 1
H74 H 1.071103 0.408921 0.652621 0.040(12) Uiso 0.561(9) 1 calc R . P A 1
H75 H 1.148143 0.382342 0.659826 0.05(2) Uiso 0.439(9) 1 calc R . P A 2
H76 H 1.014215 0.411519 0.614512 0.14(4) Uiso 0.439(9) 1 calc R . P A 2
H77 H 1.161412 0.404623 0.577012 0.037(17) Uiso 0.439(9) 1 calc R . P A 2
C47 C 1.0839(6) 0.33619(19) 0.6265(4) 0.0454(17) Uani 0.561(9) 1 d . . P A 1
H78 H 1.149122 0.328420 0.674017 0.055 Uiso 0.561(9) 1 calc R U P A 1
C48 C 1.0383(7) 0.3383(2) 0.5734(6) 0.042(2) Uani 0.439(9) 1 d . . P A 2
H79 H 0.976319 0.346275 0.524890 0.050 Uiso 0.439(9) 1 calc R U P A 2
C51 C 1.2385(9) 0.0101(4) 0.8561(6) 0.052(3) Uani 0.439(9) 1 d . . P A 2
H88 H 1.339087 0.016146 0.877299 0.078 Uiso 0.439(9) 1 calc R U P A 2
H89 H 1.234681 -0.018482 0.820812 0.078 Uiso 0.439(9) 1 calc R U P A 2
H90 H 1.180410 0.002317 0.897392 0.078 Uiso 0.439(9) 1 calc R U P A 2
C49 C 0.897(2) 0.1700(7) 0.7537(13) 0.110(9) Uani 0.439(9) 1 d . . P A 2
H99 H 0.859757 0.155796 0.704213 0.165 Uiso 0.439(9) 1 calc R U P A 2
H100 H 0.882589 0.145822 0.793858 0.165 Uiso 0.439(9) 1 calc R U P A 2
H101 H 1.001019 0.176963 0.754474 0.165 Uiso 0.439(9) 1 calc R U P A 2
C50 C 0.8854(16) 0.2310(6) 0.8651(7) 0.083(5) Uani 0.439(9) 1 d . . P A 2
H102 H 0.982985 0.245358 0.868461 0.125 Uiso 0.439(9) 1 calc R U P A 2
H103 H 0.887365 0.200183 0.895837 0.125 Uiso 0.439(9) 1 calc R U P A 2
H104 H 0.819363 0.255470 0.884035 0.125 Uiso 0.439(9) 1 calc R U P A 2

loop_
_atom_site_aniso_label
_atom_site_aniso_U_11
_atom_site_aniso_U_22
_atom_site_aniso_U_33
_atom_site_aniso_U_23
_atom_site_aniso_U_13
_atom_site_aniso_U_12
O1 0.0274(8) 0.0254(8) 0.0454(10) -0.0032(7) 0.0041(7) -0.0023(6)
C8 0.0303(12) 0.0256(11) 0.0370(13) -0.0005(10) -0.0024(10) -0.0020(9)
C7 0.0332(13) 0.0312(13) 0.0413(14) 0.0010(10) 0.0047(11) -0.0032(10)
C1 0.0281(12) 0.0282(12) 0.0597(17) -0.0102(11) 0.0054(11) -0.0058(10)
B2 0.0262(13) 0.0215(13) 0.0522(18) 0.0019(12) -0.0048(12) 0.0045(10)
C9 0.0290(12) 0.0252(12) 0.0437(14) -0.0029(10) -0.0027(10) -0.0030(9)
C2 0.0388(14) 0.0349(14) 0.0632(18) -0.0084(12) 0.0125(13) -0.0122(11)
C3 0.0317(14) 0.0241(13) 0.113(3) -0.0116(14) 0.0100(15) -0.0057(10)
C4 0.060(2) 0.0392(16) 0.114(3) -0.0033(17) 0.0412(19) -0.0140(14)
C5 0.0307(15) 0.0292(15) 0.198(4) -0.018(2) 0.033(2) -0.0048(12)
C6 0.057(2) 0.0312(16) 0.204(5) -0.016(2) 0.070(3) -0.0138(14)
C10 0.0461(15) 0.0342(13) 0.0463(16) -0.0006(12) -0.0067(12) 0.0024(11)
O2 0.0247(8) 0.0251(8) 0.0399(9) -0.0016(7) 0.0002(7) -0.0001(6)
C18 0.0331(13) 0.0325(13) 0.0495(15) -0.0014(11) 0.0038(11) 0.0005(10)
C11 0.0309(12) 0.0288(12) 0.0439(15) 0.0025(10) -0.0037(11) 0.0052(10)
C12 0.0396(14) 0.0384(14) 0.0474(16) -0.0005(12) 0.0027(12) 0.0029(11)
C19 0.0278(11) 0.0296(11) 0.0226(11) -0.0024(9) 0.0045(9) 0.0000(9)
C20 0.0319(12) 0.0326(13) 0.0348(13) 0.0008(10) -0.0014(10) -0.0032(10)
C21 0.0385(14) 0.0459(15) 0.0382(15) 0.0045(12) -0.0066(11) -0.0143(12)
C24 0.0235(11) 0.0372(13) 0.0367(13) -0.0025(10) 0.0027(10) 0.0020(9)
C13 0.068(2) 0.0429(16) 0.0479(18) -0.0052(13) -0.0127(15) 0.0068(14)
B3 0.0257(12) 0.0296(13) 0.0232(13) -0.0035(10) 0.0067(10) 0.0024(10)
C25 0.0289(13) 0.0538(16) 0.0275(12) -0.0033(11) 0.0018(10) -0.0054(11)
C22 0.0627(18) 0.0315(14) 0.0421(16) -0.0015(11) 0.0009(13) -0.0146(12)
C26 0.0243(12) 0.096(2) 0.0255(13) -0.0094(14) 0.0036(10) -0.0103(13)
C27 0.0254(12) 0.0424(14) 0.0292(12) -0.0008(10) 0.0066(9) -0.0026(10)
C28 0.0307(15) 0.127(3) 0.0475(17) -0.0386(19) 0.0071(13) 0.0031(16)
C29 0.0267(11) 0.0321(12) 0.0308(12) -0.0048(10) 0.0059(9) 0.0024(9)
C16 0.0300(13) 0.0311(13) 0.0564(17) 0.0031(11) -0.0080(11) -0.0011(10)
C30 0.0223(12) 0.0661(18) 0.0409(15) -0.0031(13) 0.0011(11) 0.0034(11)
C31 0.0222(11) 0.0403(13) 0.0379(14) -0.0053(11) 0.0088(10) 0.0044(10)
C17 0.0596(17) 0.0399(15) 0.0403(15) -0.0033(12) 0.0018(13) -0.0041(12)
C32 0.0226(11) 0.0217(10) 0.0300(12) -0.0010(9) 0.0056(9) 0.0007(8)
C14 0.0508(17) 0.0521(17) 0.0557(19) 0.0091(14) 0.0078(14) 0.0067(14)
C33 0.0492(19) 0.149(4) 0.0489(19) 0.027(2) 0.0181(15) -0.015(2)
C23 0.0534(17) 0.0275(13) 0.0651(19) -0.0010(12) 0.0049(14) 0.0033(12)
C15 0.069(2) 0.0598(19) 0.0423(17) 0.0013(14) 0.0011(15) 0.0208(16)
C34 0.0401(18) 0.081(3) 0.141(4) 0.007(2) -0.024(2) -0.0218(17)
C35 0.041(4) 0.041(3) 0.077(6) 0.011(3) -0.026(4) -0.003(3)
C36 0.0279(13) 0.081(2) 0.0314(14) -0.0109(13) 0.0092(10) -0.0017(13)
C37 0.0515(18) 0.103(3) 0.0343(15) 0.0075(16) 0.0117(13) 0.0056(17)
C38 0.0620(19) 0.091(2) 0.056(2) -0.0385(17) 0.0246(16) -0.0149(17)
C39 0.0399(15) 0.0475(16) 0.0563(18) 0.0128(13) 0.0004(13) -0.0120(12)
C40 0.0547(19) 0.0493(18) 0.089(2) 0.0033(17) -0.0083(17) 0.0144(15)
C41 0.080(2) 0.112(3) 0.058(2) 0.026(2) -0.0025(18) -0.033(2)
C42 0.0276(15) 0.0344(16) 0.145(4) 0.0058(18) -0.0084(18) -0.0010(12)
C43 0.037(4) 0.017(3) 0.104(6) 0.010(3) 0.018(4) 0.004(2)
C44 0.084(6) 0.054(4) 0.054(6) 0.011(4) -0.003(5) 0.010(4)
C45 0.069(2) 0.067(2) 0.073(3) -0.0159(18) 0.027(2) -0.0299(18)
C46 0.071(2) 0.068(2) 0.072(3) -0.0178(18) 0.034(2) -0.0412(19)
C47 0.037(3) 0.054(3) 0.046(4) -0.005(3) 0.009(3) -0.012(2)
C48 0.032(3) 0.044(4) 0.052(6) 0.010(3) 0.013(3) -0.004(3)
C51 0.024(3) 0.083(7) 0.048(5) 0.023(4) -0.002(4) -0.010(4)
C49 0.042(6) 0.057(7) 0.24(3) 0.024(12) 0.040(14) 0.010(5)
C50 0.057(7) 0.116(9) 0.068(9) 0.048(8) -0.027(6) -0.030(6)

loop_
_atom_type_symbol
_atom_type_description
_atom_type_scat_dispersion_real
_atom_type_scat_dispersion_imag
_atom_type_scat_source
C C 0.0033 0.0016 'International Tables Vol C Tables 4.2.6.8 and 6.1.1.4'
H H 0.0000 0.0000 'International Tables Vol C Tables 4.2.6.8 and 6.1.1.4'
B B 0.0013 0.0007 'International Tables Vol C Tables 4.2.6.8 and 6.1.1.4'
O O 0.0106 0.0060 'International Tables Vol C Tables 4.2.6.8 and 6.1.1.4'

loop_
_geom_angle_atom_site_label_1
_geom_angle_atom_site_label_2
_geom_angle_atom_site_label_3
_geom_angle
B2 O1 C7 124.82(18)
C9 C8 C17 110.67(19)
C9 C8 C16 109.91(19)
C17 C8 C16 110.3(2)
C9 C8 C7 107.78(18)
C17 C8 C7 107.91(19)
C16 C8 C7 110.20(18)
O1 C7 C8 110.35(18)
C2 C1 C3 118.8(2)
C2 C1 B2 122.2(2)
C3 C1 B2 119.0(2)
O1 B2 C11 114.3(2)
O1 B2 C1 121.6(2)
C11 B2 C1 124.0(2)
O2 C9 C8 110.55(17)
C4 C2 C1 119.1(3)
C4 C2 C39 120.3(3)
C1 C2 C39 120.5(2)
C5 C3 C1 119.8(3)
C5 C3 C42 119.3(3)
C1 C3 C42 120.9(2)
C6 C4 C2 122.4(3)
C6 C5 C3 121.9(3)
C5 C6 C4 118.0(3)
C5 C6 C47 109.8(4)
C4 C6 C47 130.9(4)
C5 C6 C48 132.2(3)
C4 C6 C48 107.2(4)
C13 C10 C11 122.1(3)
B3 O2 C9 122.74(17)
C23 C18 C19 121.8(2)
C12 C11 C10 116.7(2)
C12 C11 B2 121.1(2)
C10 C11 B2 122.2(2)
C14 C12 C11 121.7(3)
C20 C19 C18 116.8(2)
C20 C19 B3 122.10(19)
C18 C19 B3 121.08(19)
C21 C20 C19 121.6(2)
C22 C21 C20 120.0(2)
C31 C24 C25 117.5(2)
C31 C24 C30 120.7(2)
C25 C24 C30 121.8(2)
C15 C13 C10 119.9(3)
O2 B3 C19 115.72(19)
O2 B3 C32 124.12(19)
C19 B3 C32 120.16(19)
C24 C25 C27 121.8(2)
C23 C22 C21 119.8(2)
C33 C26 C27 112.1(2)
C33 C26 C28 111.5(3)
C27 C26 C28 110.8(2)
C25 C27 C32 120.15(19)
C25 C27 C26 119.5(2)
C32 C27 C26 120.33(19)
C31 C29 C32 119.9(2)
C31 C29 C36 119.83(19)
C32 C29 C36 120.23(19)
C51 C30 C34 124.0(5)
C51 C30 C24 111.6(4)
C34 C30 C24 111.5(2)
C34 C30 C35 99.5(3)
C24 C30 C35 111.7(3)
C24 C31 C29 122.2(2)
C27 C32 C29 118.39(19)
C27 C32 B3 120.97(18)
C29 C32 B3 120.52(19)
C12 C14 C15 119.9(3)
C22 C23 C18 119.9(2)
C13 C15 C14 119.8(3)
C29 C36 C38 112.3(2)
C29 C36 C37 111.4(2)
C38 C36 C37 111.3(2)
C41 C39 C2 113.5(3)
C41 C39 C40 110.2(3)
C2 C39 C40 110.5(2)
C44 C42 C3 108.2(5)
C49 C42 C3 126.1(8)
C44 C42 C43 112.7(7)
C3 C42 C43 105.1(5)
C49 C42 C50 103.1(11)
C3 C42 C50 113.6(5)
C46 C47 C6 113.7(4)
C46 C47 C45 111.3(4)
C6 C47 C45 105.1(4)
C45 C48 C46 120.6(5)
C45 C48 C6 111.3(5)
C46 C48 C6 100.6(5)

loop_
_geom_bond_atom_site_label_1
_geom_bond_atom_site_label_2
_geom_bond_distance
O1 B2 1.365(3)
O1 C7 1.436(3)
C8 C9 1.531(3)
C8 C17 1.531(3)
C8 C16 1.533(3)
C8 C7 1.533(3)
C1 C2 1.404(4)
C1 C3 1.406(3)
C1 B2 1.594(4)
B2 C11 1.567(4)
C9 O2 1.444(2)
C2 C4 1.396(3)
C2 C39 1.526(4)
C3 C5 1.393(4)
C3 C42 1.502(4)
C4 C6 1.381(5)
C5 C6 1.376(5)
C6 C47 1.538(5)
C6 C48 1.680(7)
C10 C13 1.382(4)
C10 C11 1.403(3)
O2 B3 1.358(3)
C18 C23 1.384(3)
C18 C19 1.400(3)
C11 C12 1.400(3)
C12 C14 1.388(4)
C19 C20 1.397(3)
C19 B3 1.572(3)
C20 C21 1.387(3)
C21 C22 1.380(4)
C24 C31 1.382(3)
C24 C25 1.395(3)
C24 C30 1.532(3)
C13 C15 1.380(4)
B3 C32 1.589(3)
C25 C27 1.397(3)
C22 C23 1.378(4)
C26 C33 1.512(4)
C26 C27 1.524(3)
C26 C28 1.533(4)
C27 C32 1.402(3)
C29 C31 1.398(3)
C29 C32 1.405(3)
C29 C36 1.520(3)
C30 C51 1.446(10)
C30 C34 1.512(4)
C30 C35 1.602(8)
C14 C15 1.390(4)
C36 C38 1.528(4)
C36 C37 1.534(4)
C39 C41 1.518(4)
C39 C40 1.536(4)
C42 C44 1.360(11)
C42 C49 1.425(19)
C42 C43 1.629(13)
C42 C50 1.832(14)
C45 C48 1.334(6)
C45 C47 1.604(6)
C46 C47 1.435(6)
C46 C48 1.555(8)

loop_
_geom_torsion_atom_site_label_1
_geom_torsion_atom_site_label_2
_geom_torsion_atom_site_label_3
_geom_torsion_atom_site_label_4
_geom_torsion
B2 O1 C7 C8 145.5(2)
C9 C8 C7 O1 -62.3(2)
C17 C8 C7 O1 178.18(19)
C16 C8 C7 O1 57.7(2)
C7 O1 B2 C11 -175.43(18)
C7 O1 B2 C1 2.7(3)
C2 C1 B2 O1 86.4(3)
C3 C1 B2 O1 -91.7(3)
C2 C1 B2 C11 -95.6(3)
C3 C1 B2 C11 86.2(3)
C17 C8 C9 O2 -62.3(2)
C16 C8 C9 O2 59.8(2)
C7 C8 C9 O2 179.91(17)
C3 C1 C2 C4 1.3(4)
B2 C1 C2 C4 -176.8(3)
C3 C1 C2 C39 -176.0(2)
B2 C1 C2 C39 5.9(4)
C2 C1 C3 C5 -1.1(4)
B2 C1 C3 C5 177.2(3)
C2 C1 C3 C42 179.7(3)
B2 C1 C3 C42 -2.1(4)
C1 C2 C4 C6 -0.5(5)
C39 C2 C4 C6 176.8(3)
C1 C3 C5 C6 -0.1(5)
C42 C3 C5 C6 179.2(4)
C3 C5 C6 C4 0.9(6)
C3 C5 C6 C47 169.4(4)
C3 C5 C6 C48 -158.0(5)
C2 C4 C6 C5 -0.6(6)
C2 C4 C6 C47 -166.2(5)
C2 C4 C6 C48 163.2(4)
C8 C9 O2 B3 150.91(19)
C13 C10 C11 C12 -0.8(4)
C13 C10 C11 B2 -179.1(2)
O1 B2 C11 C12 9.2(3)
C1 B2 C11 C12 -168.9(2)
O1 B2 C11 C10 -172.6(2)
C1 B2 C11 C10 9.4(3)
C10 C11 C12 C14 -0.7(4)
B2 C11 C12 C14 177.6(2)
C23 C18 C19 C20 0.8(3)
C23 C18 C19 B3 -179.1(2)
C18 C19 C20 C21 1.2(3)
B3 C19 C20 C21 -179.0(2)
C19 C20 C21 C22 -1.9(4)
C11 C10 C13 C15 1.5(4)
C9 O2 B3 C19 179.16(18)
C9 O2 B3 C32 -0.2(3)
C20 C19 B3 O2 -7.9(3)
C18 C19 B3 O2 172.0(2)
C20 C19 B3 C32 171.5(2)
C18 C19 B3 C32 -8.6(3)
C31 C24 C25 C27 -0.6(4)
C30 C24 C25 C27 177.3(2)
C20 C21 C22 C23 0.7(4)
C24 C25 C27 C32 0.1(4)
C24 C25 C27 C26 -178.7(2)
C33 C26 C27 C25 -57.7(3)
C28 C26 C27 C25 67.6(3)
C33 C26 C27 C32 123.5(3)
C28 C26 C27 C32 -111.2(3)
C31 C24 C30 C51 -107.0(5)
C25 C24 C30 C51 75.3(6)
C31 C24 C30 C34 109.7(3)
C25 C24 C30 C34 -68.1(3)
C31 C24 C30 C35 -140.0(4)
C25 C24 C30 C35 42.3(5)
C25 C24 C31 C29 0.7(3)
C30 C24 C31 C29 -177.2(2)
C32 C29 C31 C24 -0.4(3)
C36 C29 C31 C24 179.3(2)
C25 C27 C32 C29 0.3(3)
C26 C27 C32 C29 179.1(2)
C25 C27 C32 B3 176.3(2)
C26 C27 C32 B3 -4.9(3)
C31 C29 C32 C27 -0.2(3)
C36 C29 C32 C27 -179.8(2)
C31 C29 C32 B3 -176.2(2)
C36 C29 C32 B3 4.1(3)
O2 B3 C32 C27 91.1(3)
C19 B3 C32 C27 -88.2(3)
O2 B3 C32 C29 -92.9(3)
C19 B3 C32 C29 87.8(3)
C11 C12 C14 C15 1.4(4)
C21 C22 C23 C18 1.2(4)
C19 C18 C23 C22 -2.0(4)
C10 C13 C15 C14 -0.8(4)
C12 C14 C15 C13 -0.7(4)
C31 C29 C36 C38 66.8(3)
C32 C29 C36 C38 -113.5(2)
C31 C29 C36 C37 -58.8(3)
C32 C29 C36 C37 120.9(2)
C4 C2 C39 C41 44.7(4)
C1 C2 C39 C41 -138.0(3)
C4 C2 C39 C40 -79.7(3)
C1 C2 C39 C40 97.6(3)
C5 C3 C42 C44 67.1(6)
C1 C3 C42 C44 -113.6(6)
C5 C3 C42 C49 -45.6(13)
C1 C3 C42 C49 133.7(12)
C5 C3 C42 C43 -53.6(7)
C1 C3 C42 C43 125.7(6)
C5 C3 C42 C50 83.1(6)
C1 C3 C42 C50 -97.7(6)
C5 C6 C47 C46 -152.1(5)
C4 C6 C47 C46 14.4(8)
C5 C6 C47 C45 85.8(5)
C4 C6 C47 C45 -107.7(5)
C5 C6 C48 C45 13.4(10)
C4 C6 C48 C45 -147.2(6)
C5 C6 C48 C46 -115.6(5)
C4 C6 C48 C46 83.8(5)
